data_1531072
loop_
_publ_author_name
'Anderson, P.S.'
'Kirk, C.A.'
'Skakle, J.M.S.'
'West, A.R.'

_publ_section_title
;
 Synthesis and characterization of La4 Ba Cu5 O13+d and La4 Ba Cu5-x Mx
 O13+d : M = Fe, Co, Ni, Zn
;
_journal_name_full 'Journal of Solid State Chemistry'
_journal_page_first 1
_journal_page_last 8
_journal_volume 170
_journal_year 2003
_chemical_formula_sum 'Ba Cu4 La4 Ni O12.95'
_chemical_name_systematic 'La4 Ba Cu4 Ni O12.95'
_space_group_IT_number 83
_symmetry_space_group_name_Hall '-P 4'
_symmetry_space_group_name_H-M 'P 4/m'
_cell_angle_alpha 90
_cell_angle_beta 90
_cell_angle_gamma 90
_cell_formula_units_Z 1
_cell_length_a 8.61659
_cell_length_b 8.61659
_cell_length_c 3.87694
_cell_volume 287.846
_citation_journal_id_ASTM JSSCBI
_cod_data_source_file Anderson_JSSCBI_2003_1456.cif
_cod_data_source_block Ba1Cu4La4Ni1O12.95
_cod_original_cell_volume 287.8458
_cod_original_formula_sum 'Ba1 Cu4 La4 Ni1 O12.95'
_cod_database_code 1531072

loop_
_symmetry_equiv_pos_as_xyz
x,y,z
-y,x,z
-x,-y,z
y,-x,z
-x,-y,-z
y,-x,-z
x,y,-z
-y,x,-z

loop_
_atom_site_label
_atom_site_type_symbol
_atom_site_fract_x
_atom_site_fract_y
_atom_site_fract_z
_atom_site_occupancy
_atom_site_U_iso_or_equiv
Ba1 Ba+2 0.5 0.5 0.5 1 0.0
O3 O-2 0.2214 0.0626 0 1 0.0
O4 O-2 0.414 0.157 0.5 1 0.0
Cu2 Cu+3 0.4177 0.1593 0 0.25 0.0
Cu3 Cu+2 0.4104 0.17848 0 0.75 0.0
La1 La+3 0.12506 0.27908 0.5 1 0.0
O2 O-2 0.26832 0.39254 0 1 0.0
O1 O-2 0 0 0.5 0.93 0.0
Ni1 Ni+2 0 0 0 1 0.0
